data_7008276
loop_
_publ_author_name
'Dubberley, Stuart R.'
'Evans, Simon'
'Boyd, Catherine L.'
'Mountford, Philip'

_publ_section_title
;
 New and versatile routes to zirconium imido dichloride compounds.
;
_journal_issue 8
_journal_name_full 'Dalton transactions (Cambridge, England : 2003)'
_journal_page_first 1448
_journal_page_last 1458
_journal_paper_doi 10.1039/b500507h
_journal_year 2005
_chemical_compound_source
;
?
;
_chemical_formula_moiety ' C32 H50 Cl4 N2 O4 Zr2 '
_chemical_formula_sum 'C32 H50 Cl4 N2 O4 Zr2'
_chemical_formula_weight 851.00
_chemical_name_common (Zr2(mu-N-2,6-C6H3Me2)2Cl4(THF)4)
_chemical_name_systematic
;
[Zr2(mu-N-2,6-C6H3Me2)2Cl4(THF)4]
;
_space_group_IT_number 64
_symmetry_cell_setting orthorhombic
_symmetry_space_group_name_Hall '-C 2ac 2'
_symmetry_space_group_name_H-M 'C m c a'
_atom_sites_solution_hydrogens geom
_atom_sites_solution_primary direct
_cell_angle_alpha 90.00
_cell_angle_beta 90.00
_cell_angle_gamma 90.00
_cell_formula_units_Z 4
_cell_length_a 12.7820(3)
_cell_length_b 17.5806(5)
_cell_length_c 15.9014(4)
_cell_measurement_reflns_used 2140
_cell_measurement_temperature 150
_cell_measurement_theta_max 27.485
_cell_measurement_theta_min 2.910
_cell_volume 3573.29(16)
_diffrn_ambient_temperature 150
_diffrn_measurement_device_type 'Nonius KappaCCD'
_diffrn_measurement_method CCD
_diffrn_radiation_type 'Mo K\a'
_diffrn_radiation_wavelength 0.71073
_diffrn_reflns_av_R_equivalents 0.019
_diffrn_reflns_limit_h_max 16
_diffrn_reflns_limit_h_min -16
_diffrn_reflns_limit_k_max 22
_diffrn_reflns_limit_k_min -22
_diffrn_reflns_limit_l_max 20
_diffrn_reflns_limit_l_min -20
_diffrn_reflns_number 4063
_diffrn_reflns_theta_max 27.48
_diffrn_reflns_theta_min 2.91
_diffrn_standards_decay_% 'not measured'
_diffrn_standards_interval_count 'not measured'
_diffrn_standards_interval_time 'not measured'
_diffrn_standards_number 'not measured'
_exptl_absorpt_coefficient_mu 0.92
_exptl_absorpt_correction_T_max 0.847
_exptl_absorpt_correction_T_min 0.817
_exptl_absorpt_correction_type multi-scan
_exptl_crystal_colour yellow
_exptl_crystal_density_diffrn 1.58
_exptl_crystal_density_meas ?
_exptl_crystal_density_method .
_exptl_crystal_description block
_exptl_crystal_F_000 1722.41
_exptl_crystal_size_max 0.26
_exptl_crystal_size_mid 0.22
_exptl_crystal_size_min 0.18
_refine_diff_density_max 0.54
_refine_diff_density_min -0.46
_refine_ls_abs_structure_Flack none
_refine_ls_extinction_coef 49.4(80)
_refine_ls_extinction_method 'Larson 1970 Crystallographic Computing eq 22'
_refine_ls_goodness_of_fit_ref 1.0221
_refine_ls_hydrogen_treatment 'riding model'
_refine_ls_matrix_type full
_refine_ls_number_parameters 129
_refine_ls_number_reflns 1829
_refine_ls_number_restraints 0
_refine_ls_R_factor_gt 0.0243
_refine_ls_shift/su_max 0.009
_refine_ls_structure_factor_coef F
_refine_ls_weighting_details
;
Chebychev polynomial with 3 parameters, Carruthers & Watkin , 1979,
0.459    0.353E-010.202
;
_refine_ls_weighting_scheme calc
_refine_ls_wR_factor_ref 0.0258
_reflns_limit_h_max 16
_reflns_limit_h_min 0
_reflns_limit_k_max 22
_reflns_limit_k_min 0
_reflns_limit_l_max 20
_reflns_limit_l_min 0
_reflns_number_gt 1829
_reflns_number_total 2138
_reflns_threshold_expression >3.00\s(I)
_cod_data_source_file b500507h.txt
_cod_data_source_block COMPOUND_2
_cod_depositor_comments
;
The following automatic conversions were performed:
'_symmetry_cell_setting' value 'Orthorhombic ' changed to 'orthorhombic'
according to '/home/saulius/struct/CIF-dictionaries/cif_core.dic'
dictionary named 'cif_core.dic' version 2.4.1 from 2010-06-29.

Automatic conversion script
Id: cif_fix_enum 1527 2010-12-29 10:47:43Z saulius 

The following automatic conversions were performed:

'_atom_sites_solution_primary' value 'direct methods' was changed to
'direct'.

'_atom_sites_solution_hydrogens' value 'geometric' was changed to
'geom'.

Automatic conversion script
Id: cif_fix_values 6452 2018-10-05 10:23:21Z andrius 
;
_cod_original_cell_volume 3573.3(2)
_cod_original_sg_symbol_H-M 'C m c a '
_cod_original_formula_sum ' C32 H50 Cl4 N2 O4 Zr2 '
_cod_database_code 7008276

loop_
_symmetry_equiv_pos_as_xyz
x,y,z
-x,-y,-z
x+1/2,y+1/2,z
-x+1/2,-y+1/2,-z
-x,y,z
x,-y,-z
-x+1/2,y+1/2,z
x+1/2,-y+1/2,-z
x,-y+1/2,z+1/2
-x,y+1/2,-z+1/2
x+1/2,-y,z+1/2
-x+1/2,y,-z+1/2
-x,-y+1/2,z+1/2
x,y+1/2,-z+1/2
-x+1/2,-y,z+1/2
x+1/2,y,-z+1/2

loop_
_atom_site_label
_atom_site_fract_x
_atom_site_fract_y
_atom_site_fract_z
_atom_site_U_iso_or_equiv
_atom_site_occupancy
_atom_site_adp_type
Zr1 0.0000 0.064707(13) 0.431031(15) 0.0154 1.0000 Uani
Cl1 -0.18644(3) 0.09114(3) 0.40450(3) 0.0248 1.0000 Uani
N1 0.0000 0.05215(12) 0.56123(13) 0.0165 1.0000 Uani
O1 0.0000 0.1996(1) 0.44766(12) 0.0223 1.0000 Uani
O2 0.0000 0.05457(11) 0.28149(12) 0.0232 1.0000 Uani
C1 0.0000 0.11201(14) 0.62145(15) 0.0171 1.0000 Uani
C2 0.09535(14) 0.1423(1) 0.65176(11) 0.0207 1.0000 Uani
C3 0.09300(16) 0.20419(11) 0.70705(12) 0.0261 1.0000 Uani
C4 -0.000000(7) 0.23598(17) 0.73442(19) 0.0300 1.0000 Uani
C5 0.19998(15) 0.11092(12) 0.62622(13) 0.0273 1.0000 Uani
C6 0.09307(16) 0.24769(11) 0.46006(16) 0.0327 1.0000 Uani
C7 0.0534(4) 0.3287(3) 0.4628(4) 0.0350 0.5000 Uani
C71 0.0491(4) 0.3173(3) 0.5087(4) 0.0325 0.5000 Uani
C8 -0.09222(16) 0.04417(18) 0.22793(14) 0.0428 1.0000 Uani
C9 -0.0541(7) 0.0226(5) 0.1418(6) 0.0392 0.5000 Uani
C91 -0.0564(8) -0.0058(5) 0.1585(5) 0.0360 0.5000 Uani
H31 0.16063 0.22616 0.72727 0.0321 1.0000 Uiso
H41 -0.000000 0.28078 0.77317 0.0343 1.0000 Uiso
H51 0.25662 0.14048 0.65475 0.0324 1.0000 Uiso
H52 0.20481 0.05623 0.64306 0.0324 1.0000 Uiso
H53 0.20821 0.11532 0.56387 0.0324 1.0000 Uiso
H61 0.12849 0.23374 0.51397 0.0431 1.0000 Uiso
H62 0.14317 0.24123 0.41229 0.0431 1.0000 Uiso
H71 0.1014 0.3621 0.4961 0.0470 0.5000 Uiso
H72 0.0434 0.3507 0.4054 0.0470 0.5000 Uiso
H711 0.0386 0.3053 0.5696 0.0433 0.5000 Uiso
H712 0.0959 0.3626 0.5032 0.0433 0.5000 Uiso
H81 -0.13773 0.00359 0.25250 0.0578 1.0000 Uiso
H82 -0.13235 0.09292 0.22468 0.0578 1.0000 Uiso
H91 -0.0960 -0.0209 0.1194 0.0622 0.5000 Uiso
H92 -0.0568 0.0660 0.1012 0.0622 0.5000 Uiso
H911 -0.0583 -0.0605 0.1755 0.0478 0.5000 Uiso
H912 -0.1018 0.0020 0.1081 0.0478 0.5000 Uiso

loop_
_atom_site_aniso_label
_atom_site_aniso_U_11
_atom_site_aniso_U_22
_atom_site_aniso_U_33
_atom_site_aniso_U_23
_atom_site_aniso_U_13
_atom_site_aniso_U_12
Zr1 0.01127(12) 0.01754(13) 0.01742(13) -0.00024(9) 0.0000 0.0000
Cl1 0.01360(19) 0.0309(2) 0.0299(2) -0.00516(18) -0.00254(16) 0.00282(16)
N1 0.0114(9) 0.020(1) 0.0179(9) -0.0024(8) 0.0000 0.0000
O1 0.0183(8) 0.0185(8) 0.030(1) 0.0031(7) 0.0000 0.0000
O2 0.0148(8) 0.0343(11) 0.0206(9) 0.0013(8) 0.0000 0.0000
C1 0.0170(11) 0.0185(11) 0.0157(11) 0.0006(9) 0.0000 0.0000
C2 0.0213(9) 0.0212(8) 0.0197(8) -0.0015(7) -0.0031(7) -0.0004(7)
C3 0.027(1) 0.0256(9) 0.0255(9) -0.0054(7) -0.0050(8) -0.0031(8)
C4 0.0360(15) 0.0269(14) 0.0271(14) -0.0091(11) 0.0000 0.0000
C5 0.0190(9) 0.030(1) 0.033(1) -0.0076(8) -0.0046(8) -0.0009(8)
C6 0.0246(9) 0.0242(9) 0.0493(12) -0.0030(9) -0.0031(9) -0.0052(8)
C7 0.036(2) 0.023(2) 0.046(3) -0.002(2) 0.008(3) -0.0046(18)
C71 0.037(2) 0.023(2) 0.038(3) -0.006(2) -0.007(2) 0.0019(18)
C8 0.019(1) 0.0805(18) 0.0292(11) -0.0138(11) -0.0058(8) 0.002(1)
C9 0.025(3) 0.064(6) 0.029(4) -0.003(3) -0.002(3) 0.002(4)
C91 0.033(3) 0.049(4) 0.026(4) -0.011(3) 0.000(3) -0.013(4)

loop_
_atom_type_symbol
_atom_type_scat_dispersion_real
_atom_type_scat_dispersion_imag
_atom_type_scat_Cromer_Mann_a1
_atom_type_scat_Cromer_Mann_b1
_atom_type_scat_Cromer_Mann_a2
_atom_type_scat_Cromer_Mann_b2
_atom_type_scat_Cromer_Mann_a3
_atom_type_scat_Cromer_Mann_b3
_atom_type_scat_Cromer_Mann_a4
_atom_type_scat_Cromer_Mann_b4
_atom_type_scat_Cromer_Mann_c
_atom_type_scat_source
'C   ' 0.0020 0.0020 2.3100 20.8439 1.0200 10.2075 1.5886 0.5687 0.8650 51.6512 0.2156 International_Tables_Vol_IV_Table_2.2B
'H   ' 0.0000 0.0000 0.4930 10.5109 0.3229 26.1257 0.1402 3.1424 0.0408 57.7997 0.0030 International_Tables_Vol_IV_Table_2.2B
'N   ' 0.0040 0.0030 12.2126 0.0057 3.1322 9.8933 2.0125 28.9975 1.1663 0.5826 -11.5290 International_Tables_Vol_IV_Table_2.2B
'O   ' 0.0080 0.0060 3.0485 13.2771 2.2868 5.7011 1.5463 0.3239 0.8670 32.9089 0.2508 International_Tables_Vol_IV_Table_2.2B
'Cl  ' 0.1320 0.1590 11.4604 0.0104 7.1964 1.1662 6.2556 18.5194 1.6455 47.7784 -9.5574 International_Tables_Vol_IV_Table_2.2B
'Zr  ' -2.9650 0.5600 17.8765 1.2762 10.9480 11.9160 5.4173 0.1176 3.6572 87.6627 2.0693 International_Tables_Vol_IV_Table_2.2B

loop_
_geom_angle_atom_site_label_1
_geom_angle_site_symmetry_1
_geom_angle_atom_site_label_2
_geom_angle_site_symmetry_2
_geom_angle_atom_site_label_3
_geom_angle_site_symmetry_3
_geom_angle
_geom_angle_publ_flag
Zr1 2_556 Zr1 . Cl1 . 104.748(12) yes
Zr1 2_556 Zr1 . Cl1 5_555 104.748(12) yes
Cl1 . Zr1 . Cl1 5_555 150.49(2) yes
Zr1 2_556 Zr1 . N1 . 39.96(6) yes
Cl1 . Zr1 . N1 . 100.965(16) yes
Cl1 5_555 Zr1 . N1 . 100.965(16) yes
Zr1 2_556 Zr1 . N1 2_556 40.53(6) yes
Cl1 . Zr1 . N1 2_556 101.447(16) yes
Cl1 5_555 Zr1 . N1 2_556 101.447(16) yes
N1 . Zr1 . N1 2_556 80.49(9) yes
Zr1 2_556 Zr1 . O1 . 129.69(5) yes
Cl1 . Zr1 . O1 . 80.303(15) yes
Cl1 5_555 Zr1 . O1 . 80.303(15) yes
N1 . Zr1 . O1 . 89.72(7) yes
N1 2_556 Zr1 . O1 . 170.21(7) yes
Zr1 2_556 Zr1 . O2 . 129.67(5) yes
Cl1 . Zr1 . O2 . 80.989(15) yes
Cl1 5_555 Zr1 . O2 . 80.989(15) yes
N1 . Zr1 . O2 . 169.63(7) yes
N1 2_556 Zr1 . O2 . 89.14(8) yes
O1 . Zr1 . O2 . 100.65(7) yes
Zr1 . N1 . Zr1 2_556 99.51(9) yes
Zr1 . N1 . C1 . 126.21(16) yes
Zr1 2_556 N1 . C1 . 134.27(17) yes
Zr1 . O1 . C6 . 125.8(1) yes
Zr1 . O1 . C6 5_555 125.8(1) yes
C6 . O1 . C6 5_555 107.8(2) yes
Zr1 . O2 . C8 . 126.1(1) yes
Zr1 . O2 . C8 5_555 126.1(1) yes
C8 . O2 . C8 5_555 107.1(2) yes
N1 . C1 . C2 . 120.51(11) yes
N1 . C1 . C2 5_555 120.51(11) yes
C2 . C1 . C2 5_555 119.0(2) yes
C1 . C2 . C3 . 119.22(18) yes
C1 . C2 . C5 . 122.46(16) yes
C3 . C2 . C5 . 118.32(16) yes
C2 . C3 . C4 . 122.01(19) yes
C3 . C4 . C3 5_555 118.4(3) yes
O1 . C6 . C7 . 105.9(2) yes
O1 . C6 . C71 . 103.1(2) yes
C6 . C7 . C71 5_555 100.3(3) yes
C6 . C71 . C7 5_555 100.3(4) yes
O2 . C8 . C9 . 107.4(4) yes
O2 . C8 . C91 . 104.9(4) yes
C8 . C9 . C91 5_555 103.0(8) yes
C8 . C91 . C9 5_555 102.9(8) yes

loop_
_geom_bond_atom_site_label_1
_geom_bond_site_symmetry_1
_geom_bond_atom_site_label_2
_geom_bond_site_symmetry_2
_geom_bond_distance
_geom_bond_publ_flag
Zr1 . Cl1 . 2.4643(4) yes
Zr1 . Cl1 5_555 2.4643(4) yes
Zr1 . N1 . 2.082(2) yes
Zr1 . N1 2_556 2.058(2) yes
Zr1 . O1 . 2.3869(18) yes
Zr1 . O2 . 2.3845(19) yes
N1 . C1 . 1.423(3) yes
O1 . C6 . 1.472(2) yes
O1 . C6 5_555 1.472(2) yes
O2 . C8 . 1.466(2) yes
O2 . C8 5_555 1.466(2) yes
C1 . C2 . 1.415(2) yes
C1 . C2 5_555 1.415(2) yes
C2 . C3 . 1.399(3) yes
C2 . C5 . 1.503(3) yes
C3 . C4 . 1.384(2) yes
C6 . C7 . 1.512(5) yes
C6 . C71 . 1.553(5) yes
C7 . C71 5_555 1.513(6) yes
C8 . C9 . 1.50(1) yes
C8 . C91 . 1.48(1) yes
C9 . C91 5_555 1.521(6) yes
